data_4133649
loop_
_publ_author_name
'Kim, Seung Wook'
'Schwartz, Leyah A.'
'Zbieg, Jason R.'
'Stivala, Craig E.'
'Krische, Michael J.'

_publ_section_title
;
 Regio- and Enantioselective Iridium-Catalyzed Amination of Racemic
 Branched Alkyl-Substituted Allylic Acetates with Primary and Secondary
 Aromatic and Heteroaromatic Amines.
;
_journal_issue 1
_journal_name_full 'Journal of the American Chemical Society'
_journal_page_first 671
_journal_page_last 676
_journal_paper_doi 10.1021/jacs.8b12152
_journal_volume 141
_journal_year 2019
_chemical_formula_sum 'C13 H18 Br Cl N2 O'
_chemical_formula_weight 333.65
_space_group_crystal_system monoclinic
_space_group_IT_number 4
_space_group_name_Hall 'P 2yb'
_space_group_name_H-M_alt 'P 1 21 1'
_atom_sites_solution_hydrogens mixed
_audit_creation_method SHELXL-2016/6
_cell_angle_alpha 90
_cell_angle_beta 105.491(5)
_cell_angle_gamma 90
_cell_formula_units_Z 4
_cell_length_a 7.1967(3)
_cell_length_b 19.2597(4)
_cell_length_c 10.4450(4)
_cell_measurement_temperature 100(2)
_cell_volume 1395.15(9)
_computing_structure_refinement 'SHELXL-2016/6 (Sheldrick, 2016)'
_diffrn_ambient_temperature 100(2)
_diffrn_measured_fraction_theta_full 1.000
_diffrn_measured_fraction_theta_max 0.987
_diffrn_radiation_type CuK\a
_diffrn_radiation_wavelength 1.54184
_diffrn_reflns_av_R_equivalents 0.0479
_diffrn_reflns_av_unetI/netI 0.0363
_diffrn_reflns_Laue_measured_fraction_full 1.000
_diffrn_reflns_Laue_measured_fraction_max 0.987
_diffrn_reflns_limit_h_max 8
_diffrn_reflns_limit_h_min -8
_diffrn_reflns_limit_k_max 23
_diffrn_reflns_limit_k_min -23
_diffrn_reflns_limit_l_max 12
_diffrn_reflns_limit_l_min -12
_diffrn_reflns_number 21319
_diffrn_reflns_point_group_measured_fraction_full 0.994
_diffrn_reflns_point_group_measured_fraction_max 0.975
_diffrn_reflns_theta_full 67.684
_diffrn_reflns_theta_max 75.594
_diffrn_reflns_theta_min 4.393
_exptl_absorpt_coefficient_mu 5.697
_exptl_crystal_density_diffrn 1.588
_exptl_crystal_F_000 680
_exptl_crystal_size_max 0.160
_exptl_crystal_size_mid 0.070
_exptl_crystal_size_min 0.030
_refine_diff_density_max 0.691
_refine_diff_density_min -0.510
_refine_diff_density_rms 0.092
_refine_ls_abs_structure_details
;
 Flack x determined using 2566 quotients [(I+)-(I-)]/[(I+)+(I-)]
 (Parsons, Flack and Wagner, Acta Cryst. B69 (2013) 249-259).
;
_refine_ls_abs_structure_Flack -0.010(15)
_refine_ls_extinction_method none
_refine_ls_goodness_of_fit_ref 1.065
_refine_ls_hydrogen_treatment mixed
_refine_ls_matrix_type full
_refine_ls_number_parameters 351
_refine_ls_number_reflns 5628
_refine_ls_number_restraints 2
_refine_ls_restrained_S_all 1.064
_refine_ls_R_factor_all 0.0365
_refine_ls_R_factor_gt 0.0359
_refine_ls_shift/su_max 0.003
_refine_ls_shift/su_mean 0.000
_refine_ls_structure_factor_coef Fsqd
_refine_ls_weighting_details 'w=1/[\s^2^(Fo^2^)+(0.0656P)^2^+0.4659P] where P=(Fo^2^+2Fc^2^)/3'
_refine_ls_weighting_scheme calc
_refine_ls_wR_factor_gt 0.0941
_refine_ls_wR_factor_ref 0.0948
_reflns_Friedel_coverage 0.918
_reflns_Friedel_fraction_full 0.988
_reflns_Friedel_fraction_max 0.963
_reflns_number_gt 5511
_reflns_number_total 5628
_reflns_threshold_expression 'I > 2\s(I)'
_cod_data_source_file ja8b12152_si_002.cif
_cod_data_source_block shelx
_cod_original_sg_symbol_H-M 'P 21'
_cod_database_code 4133649
_shelx_shelxl_version_number 2016/6
_shelx_space_group_comment
;
The symmetry employed for this shelxl refinement is uniquely defined
by the following loop, which should always be used as a source of
symmetry information in preference to the above space-group names.
They are only intended as comments.
;
_shelx_estimated_absorpt_t_min 0.463
_shelx_estimated_absorpt_t_max 0.848

loop_
_space_group_symop_operation_xyz
'x, y, z'
'-x, y+1/2, -z'

loop_
_atom_site_label
_atom_site_type_symbol
_atom_site_fract_x
_atom_site_fract_y
_atom_site_fract_z
_atom_site_U_iso_or_equiv
_atom_site_adp_type
_atom_site_occupancy
_atom_site_site_symmetry_order
_atom_site_calc_flag
_atom_site_refinement_flags_posn
_atom_site_refinement_flags_adp
C1 C 0.5426(7) 0.7964(3) 0.6362(5) 0.0133(10) Uani 1 1 d . .
C2 C 0.5559(7) 0.7406(3) 0.7204(5) 0.0146(10) Uani 1 1 d . .
H2 H 0.566432 0.748149 0.811964 0.018 Uiso 1 1 calc R U
C3 C 0.5541(7) 0.6726(3) 0.6722(5) 0.0124(10) Uani 1 1 d . .
C4 C 0.5458(7) 0.6660(3) 0.5354(5) 0.0119(9) Uani 1 1 d . .
C5 C 0.5282(7) 0.7235(3) 0.4534(5) 0.0136(9) Uani 1 1 d . .
C6 C 0.5251(7) 0.7905(3) 0.5011(5) 0.0138(9) Uani 1 1 d . .
H6 H 0.511709 0.829908 0.444752 0.017 Uiso 1 1 calc R U
C7 C 0.3479(7) 0.5773(3) 0.3848(5) 0.0152(10) Uani 1 1 d . .
H7A H 0.340362 0.526133 0.375586 0.018 Uiso 1 1 calc R U
H7B H 0.246372 0.592438 0.426617 0.018 Uiso 1 1 calc R U
C8 C 0.3121(7) 0.6100(3) 0.2487(5) 0.0190(10) Uani 1 1 d . .
H8A H 0.406705 0.590714 0.204645 0.023 Uiso 1 1 calc R U
H8B H 0.182109 0.595979 0.195235 0.023 Uiso 1 1 calc R U
C9 C 0.3248(7) 0.6884(3) 0.2466(5) 0.0176(10) Uani 1 1 d . .
H9A H 0.297657 0.704388 0.153310 0.021 Uiso 1 1 calc R U
H9B H 0.225089 0.708340 0.285217 0.021 Uiso 1 1 calc R U
C10 C 0.5667(7) 0.6215(3) 0.8922(5) 0.0163(10) Uani 1 1 d . .
H10 H 0.463871 0.654181 0.903023 0.020 Uiso 1 1 calc R U
C11 C 0.7603(8) 0.6484(3) 0.9730(5) 0.0207(11) Uani 1 1 d . .
H11 H 0.872529 0.630579 0.953180 0.025 Uiso 1 1 calc R U
C12 C 0.7838(9) 0.6946(3) 1.0684(7) 0.0293(13) Uani 1 1 d . .
H12A H 0.674793 0.713507 1.090834 0.035 Uiso 1 1 calc R U
H12B H 0.909963 0.709045 1.114952 0.035 Uiso 1 1 calc R U
C13 C 0.5274(8) 0.5502(3) 0.9410(5) 0.0202(11) Uani 1 1 d . .
H13A H 0.393573 0.536993 0.898717 0.030 Uiso 1 1 calc R U
H13B H 0.548448 0.551433 1.037632 0.030 Uiso 1 1 calc R U
H13C H 0.614733 0.516271 0.918171 0.030 Uiso 1 1 calc R U
C14 C 0.9590(7) 0.2082(3) 0.3632(6) 0.0159(10) Uani 1 1 d . .
C15 C 0.9353(7) 0.2577(3) 0.2641(6) 0.0160(10) Uani 1 1 d . .
H15 H 0.924650 0.244049 0.175004 0.019 Uiso 1 1 calc R U
C16 C 0.9270(7) 0.3288(3) 0.2967(5) 0.0141(10) Uani 1 1 d . .
C17 C 0.9403(7) 0.3441(3) 0.4307(5) 0.0125(9) Uani 1 1 d . .
C18 C 0.9678(7) 0.2928(3) 0.5273(5) 0.0128(9) Uani 1 1 d . .
C19 C 0.9774(7) 0.2232(3) 0.4949(5) 0.0148(10) Uani 1 1 d . .
H19 H 0.995692 0.187740 0.560274 0.018 Uiso 1 1 calc R U
C20 C 1.1308(7) 0.4410(3) 0.5564(5) 0.0147(10) Uani 1 1 d . .
H20A H 1.136049 0.492224 0.550448 0.018 Uiso 1 1 calc R U
H20B H 1.231802 0.421467 0.518466 0.018 Uiso 1 1 calc R U
C21 C 1.1705(7) 0.4197(3) 0.7008(5) 0.0175(10) Uani 1 1 d . .
H21A H 1.074378 0.442508 0.739171 0.021 Uiso 1 1 calc R U
H21B H 1.299235 0.437374 0.749184 0.021 Uiso 1 1 calc R U
C22 C 1.1649(7) 0.3420(3) 0.7253(5) 0.0178(10) Uani 1 1 d . .
H22A H 1.269043 0.319161 0.695238 0.021 Uiso 1 1 calc R U
H22B H 1.189363 0.333566 0.821894 0.021 Uiso 1 1 calc R U
C23 C 0.8781(10) 0.3624(3) 0.0599(6) 0.0275(13) Uani 1 1 d . .
H23 H 0.957934 0.320812 0.052706 0.033 Uiso 1 1 calc R U
C24 C 0.9395(9) 0.4198(3) -0.0146(6) 0.0284(13) Uani 1 1 d . .
H24 H 0.893872 0.418695 -0.108741 0.034 Uiso 1 1 calc R U
C25 C 1.0490(9) 0.4710(4) 0.0372(6) 0.0305(13) Uani 1 1 d . .
H25A H 1.097929 0.474182 0.130992 0.037 Uiso 1 1 calc R U
H25B H 1.080958 0.505517 -0.018253 0.037 Uiso 1 1 calc R U
C26 C 0.6624(9) 0.3433(3) -0.0064(6) 0.0265(12) Uani 1 1 d . .
H26A H 0.626731 0.302563 0.037994 0.040 Uiso 1 1 calc R U
H26B H 0.645715 0.332877 -0.100610 0.040 Uiso 1 1 calc R U
H26C H 0.579774 0.382553 0.002006 0.040 Uiso 1 1 calc R U
N1 N 0.5440(6) 0.5973(2) 0.4737(4) 0.0123(8) Uani 1 1 d . .
N2 N 0.5562(6) 0.6158(3) 0.7516(4) 0.0148(8) Uani 1 1 d . .
N3 N 0.9363(6) 0.4158(2) 0.4772(4) 0.0133(8) Uani 1 1 d . .
N4 N 0.9144(6) 0.3792(2) 0.2017(4) 0.0150(8) Uani 1 1 d D .
O1 O 0.5126(5) 0.7139(2) 0.3201(4) 0.0165(7) Uani 1 1 d . .
O2 O 0.9811(5) 0.31112(19) 0.6565(4) 0.0153(7) Uani 1 1 d . .
Cl1 Cl 0.82596(17) 0.54507(6) 0.30736(12) 0.0167(2) Uani 1 1 d . .
Cl2 Cl 0.64669(16) 0.46328(6) 0.64089(11) 0.0142(2) Uani 1 1 d . .
Br1 Br 0.54717(7) 0.88682(2) 0.71122(5) 0.01684(14) Uani 1 1 d . .
Br2 Br 0.97137(7) 0.11336(2) 0.31248(5) 0.01815(15) Uani 1 1 d . .
H1NA H 0.627(11) 0.592(4) 0.418(8) 0.027(19) Uiso 1 1 d . .
H3NB H 0.850(10) 0.418(4) 0.530(7) 0.018(16) Uiso 1 1 d . .
H3NA H 0.896(10) 0.451(4) 0.409(8) 0.028(19) Uiso 1 1 d . .
H1NB H 0.586(9) 0.563(4) 0.536(7) 0.015(16) Uiso 1 1 d . .
H4N H 0.892(10) 0.4202(14) 0.219(7) 0.019(17) Uiso 1 1 d D .
H2N H 0.602(16) 0.578(6) 0.733(12) 0.07(4) Uiso 1 1 d . .

loop_
_atom_site_aniso_label
_atom_site_aniso_U_11
_atom_site_aniso_U_22
_atom_site_aniso_U_33
_atom_site_aniso_U_23
_atom_site_aniso_U_13
_atom_site_aniso_U_12
C1 0.007(2) 0.012(2) 0.019(2) -0.0018(19) 0.0022(18) -0.0023(16)
C2 0.010(2) 0.017(3) 0.016(2) -0.002(2) 0.0019(18) -0.0011(17)
C3 0.009(2) 0.012(3) 0.014(2) 0.0023(18) -0.0009(18) 0.0001(17)
C4 0.007(2) 0.011(2) 0.016(2) -0.0017(19) 0.0009(17) 0.0016(16)
C5 0.008(2) 0.015(2) 0.016(2) 0.0011(19) 0.0002(17) 0.0013(17)
C6 0.012(2) 0.008(2) 0.019(2) -0.0001(18) 0.0021(18) 0.0002(17)
C7 0.012(2) 0.010(2) 0.022(3) -0.0018(19) 0.0017(19) -0.0011(17)
C8 0.019(2) 0.018(3) 0.018(2) -0.003(2) 0.0009(19) -0.001(2)
C9 0.015(2) 0.021(3) 0.014(2) 0.000(2) -0.0007(19) 0.0010(19)
C10 0.019(2) 0.017(3) 0.012(2) 0.0007(19) 0.0021(18) 0.0027(19)
C11 0.023(3) 0.019(3) 0.017(3) 0.004(2) 0.000(2) 0.002(2)
C12 0.027(3) 0.026(3) 0.029(3) -0.004(2) -0.003(2) 0.000(2)
C13 0.028(3) 0.020(3) 0.013(2) 0.001(2) 0.006(2) -0.003(2)
C14 0.010(2) 0.010(2) 0.026(3) -0.003(2) 0.0030(19) -0.0012(17)
C15 0.014(2) 0.016(3) 0.017(2) 0.000(2) 0.0027(19) 0.0010(18)
C16 0.009(2) 0.014(3) 0.018(3) 0.0015(19) 0.0017(18) 0.0013(17)
C17 0.010(2) 0.010(2) 0.016(2) 0.0014(19) 0.0005(18) 0.0008(17)
C18 0.009(2) 0.013(2) 0.016(2) 0.0012(19) 0.0023(17) -0.0010(16)
C19 0.010(2) 0.015(3) 0.019(2) 0.0046(19) 0.0041(18) 0.0000(18)
C20 0.012(2) 0.012(2) 0.020(3) 0.0001(19) 0.0030(19) -0.0007(17)
C21 0.015(2) 0.018(3) 0.018(3) -0.001(2) 0.0009(19) 0.0012(19)
C22 0.016(2) 0.021(3) 0.015(2) 0.004(2) 0.0024(19) 0.0022(19)
C23 0.042(4) 0.019(3) 0.024(3) 0.002(2) 0.013(3) 0.010(2)
C24 0.032(3) 0.031(3) 0.024(3) 0.004(2) 0.010(2) 0.006(2)
C25 0.031(3) 0.036(4) 0.022(3) 0.002(3) 0.004(2) 0.003(3)
C26 0.032(3) 0.028(3) 0.019(3) -0.001(2) 0.005(2) 0.001(2)
N1 0.0122(19) 0.009(2) 0.014(2) -0.0009(16) 0.0016(16) 0.0024(14)
N2 0.019(2) 0.013(2) 0.0121(19) -0.0017(17) 0.0033(15) 0.0008(17)
N3 0.015(2) 0.010(2) 0.015(2) 0.0037(16) 0.0049(17) 0.0029(15)
N4 0.019(2) 0.010(2) 0.016(2) 0.0021(17) 0.0045(15) 0.0020(16)
O1 0.0167(17) 0.0179(19) 0.0160(18) 0.0021(14) 0.0062(14) -0.0032(14)
O2 0.0170(16) 0.0145(18) 0.0151(18) 0.0023(14) 0.0054(14) -0.0002(14)
Cl1 0.0182(6) 0.0147(6) 0.0172(6) 0.0038(4) 0.0048(4) 0.0045(4)
Cl2 0.0148(5) 0.0110(5) 0.0161(5) -0.0001(4) 0.0031(4) 0.0013(4)
Br1 0.0185(3) 0.0100(2) 0.0216(3) -0.0030(2) 0.00468(18) -0.00230(18)
Br2 0.0172(3) 0.0106(3) 0.0255(3) -0.0026(2) 0.00381(19) -0.00118(18)

loop_
_atom_type_symbol
_atom_type_description
_atom_type_scat_dispersion_real
_atom_type_scat_dispersion_imag
_atom_type_scat_source
C C 0.0181 0.0091 'International Tables Vol C Tables 4.2.6.8 and 6.1.1.4'
H H 0.0000 0.0000 'International Tables Vol C Tables 4.2.6.8 and 6.1.1.4'
N N 0.0311 0.0180 'International Tables Vol C Tables 4.2.6.8 and 6.1.1.4'
O O 0.0492 0.0322 'International Tables Vol C Tables 4.2.6.8 and 6.1.1.4'
Cl Cl 0.3639 0.7018 'International Tables Vol C Tables 4.2.6.8 and 6.1.1.4'
Br Br -0.6763 1.2805 'International Tables Vol C Tables 4.2.6.8 and 6.1.1.4'

loop_
_geom_angle_atom_site_label_1
_geom_angle_atom_site_label_2
_geom_angle_atom_site_label_3
_geom_angle
C2 C1 C6 123.8(5)
C2 C1 Br1 117.4(4)
C6 C1 Br1 118.7(4)
C1 C2 C3 120.5(5)
C1 C2 H2 119.7
C3 C2 H2 119.7
N2 C3 C2 122.0(5)
N2 C3 C4 121.9(5)
C2 C3 C4 116.0(5)
C5 C4 C3 121.6(5)
C5 C4 N1 117.4(5)
C3 C4 N1 121.0(4)
O1 C5 C4 119.1(5)
O1 C5 C6 118.9(5)
C4 C5 C6 122.0(5)
C5 C6 C1 115.9(5)
C5 C6 H6 122.0
C1 C6 H6 122.0
C8 C7 N1 111.5(4)
C8 C7 H7A 109.3
N1 C7 H7A 109.3
C8 C7 H7B 109.3
N1 C7 H7B 109.3
H7A C7 H7B 108.0
C9 C8 C7 115.7(5)
C9 C8 H8A 108.4
C7 C8 H8A 108.4
C9 C8 H8B 108.4
C7 C8 H8B 108.4
H8A C8 H8B 107.4
O1 C9 C8 112.4(4)
O1 C9 H9A 109.1
C8 C9 H9A 109.1
O1 C9 H9B 109.1
C8 C9 H9B 109.1
H9A C9 H9B 107.9
N2 C10 C11 112.3(4)
N2 C10 C13 107.9(4)
C11 C10 C13 110.4(4)
N2 C10 H10 108.7
C11 C10 H10 108.7
C13 C10 H10 108.7
C12 C11 C10 124.6(6)
C12 C11 H11 117.7
C10 C11 H11 117.7
C11 C12 H12A 120.0
C11 C12 H12B 120.0
H12A C12 H12B 120.0
C10 C13 H13A 109.5
C10 C13 H13B 109.5
H13A C13 H13B 109.5
C10 C13 H13C 109.5
H13A C13 H13C 109.5
H13B C13 H13C 109.5
C19 C14 C15 124.2(5)
C19 C14 Br2 118.6(4)
C15 C14 Br2 117.1(4)
C14 C15 C16 119.4(5)
C14 C15 H15 120.3
C16 C15 H15 120.3
N4 C16 C17 122.9(5)
N4 C16 C15 120.6(5)
C17 C16 C15 116.5(5)
C18 C17 C16 122.1(5)
C18 C17 N3 116.2(4)
C16 C17 N3 121.7(5)
O2 C18 C17 119.3(5)
O2 C18 C19 119.5(5)
C17 C18 C19 121.1(5)
C14 C19 C18 116.7(5)
C14 C19 H19 121.7
C18 C19 H19 121.7
N3 C20 C21 111.1(4)
N3 C20 H20A 109.4
C21 C20 H20A 109.4
N3 C20 H20B 109.4
C21 C20 H20B 109.4
H20A C20 H20B 108.0
C20 C21 C22 115.3(4)
C20 C21 H21A 108.4
C22 C21 H21A 108.4
C20 C21 H21B 108.4
C22 C21 H21B 108.4
H21A C21 H21B 107.5
O2 C22 C21 112.4(4)
O2 C22 H22A 109.1
C21 C22 H22A 109.1
O2 C22 H22B 109.1
C21 C22 H22B 109.1
H22A C22 H22B 107.9
N4 C23 C24 111.5(5)
N4 C23 C26 112.7(5)
C24 C23 C26 110.0(5)
N4 C23 H23 107.5
C24 C23 H23 107.5
C26 C23 H23 107.5
C25 C24 C23 125.7(6)
C25 C24 H24 117.1
C23 C24 H24 117.1
C24 C25 H25A 120.0
C24 C25 H25B 120.0
H25A C25 H25B 120.0
C23 C26 H26A 109.5
C23 C26 H26B 109.5
H26A C26 H26B 109.5
C23 C26 H26C 109.5
H26A C26 H26C 109.5
H26B C26 H26C 109.5
C4 N1 C7 113.3(4)
C4 N1 H1NA 116(5)
C7 N1 H1NA 103(5)
C4 N1 H1NB 112(4)
C7 N1 H1NB 109(4)
H1NA N1 H1NB 102(6)
C3 N2 C10 122.7(5)
C3 N2 H2N 119(8)
C10 N2 H2N 112(8)
C17 N3 C20 112.8(4)
C17 N3 H3NB 108(4)
C20 N3 H3NB 109(4)
C17 N3 H3NA 116(5)
C20 N3 H3NA 104(4)
H3NB N3 H3NA 107(6)
C16 N4 C23 122.2(5)
C16 N4 H4N 120(5)
C23 N4 H4N 115(5)
C5 O1 C9 113.2(4)
C18 O2 C22 114.0(4)

loop_
_geom_bond_atom_site_label_1
_geom_bond_atom_site_label_2
_geom_bond_distance
C1 C2 1.377(8)
C1 C6 1.388(8)
C1 Br1 1.905(5)
C2 C3 1.401(8)
C2 H2 0.9500
C3 N2 1.370(7)
C3 C4 1.420(7)
C4 C5 1.384(7)
C4 N1 1.471(6)
C5 O1 1.379(6)
C5 C6 1.385(7)
C6 H6 0.9500
C7 C8 1.513(8)
C7 N1 1.517(6)
C7 H7A 0.9900
C7 H7B 0.9900
C8 C9 1.514(8)
C8 H8A 0.9900
C8 H8B 0.9900
C9 O1 1.450(6)
C9 H9A 0.9900
C9 H9B 0.9900
C10 N2 1.454(6)
C10 C11 1.514(7)
C10 C13 1.517(7)
C10 H10 1.0000
C11 C12 1.312(9)
C11 H11 0.9500
C12 H12A 0.9500
C12 H12B 0.9500
C13 H13A 0.9800
C13 H13B 0.9800
C13 H13C 0.9800
C14 C19 1.377(8)
C14 C15 1.383(8)
C14 Br2 1.910(5)
C15 C16 1.416(7)
C15 H15 0.9500
C16 N4 1.373(7)
C16 C17 1.408(7)
C17 C18 1.389(7)
C17 N3 1.466(7)
C18 O2 1.373(6)
C18 C19 1.388(7)
C19 H19 0.9500
C20 N3 1.504(6)
C20 C21 1.515(7)
C20 H20A 0.9900
C20 H20B 0.9900
C21 C22 1.520(7)
C21 H21A 0.9900
C21 H21B 0.9900
C22 O2 1.453(6)
C22 H22A 0.9900
C22 H22B 0.9900
C23 N4 1.470(7)
C23 C24 1.485(9)
C23 C26 1.565(9)
C23 H23 1.0000
C24 C25 1.287(10)
C24 H24 0.9500
C25 H25A 0.9500
C25 H25B 0.9500
C26 H26A 0.9800
C26 H26B 0.9800
C26 H26C 0.9800
N1 H1NA 0.94(8)
N1 H1NB 0.93(7)
N2 H2N 0.85(12)
N3 H3NB 0.94(7)
N3 H3NA 0.96(8)
N4 H4N 0.836(15)

loop_
_geom_hbond_atom_site_label_D
_geom_hbond_atom_site_label_H
_geom_hbond_atom_site_label_A
_geom_hbond_distance_DH
_geom_hbond_distance_HA
_geom_hbond_distance_DA
_geom_hbond_angle_DHA
N1 H1NA Cl1 0.94(8) 2.26(8) 3.167(4) 163(7)
N3 H3NB Cl2 0.94(7) 2.27(7) 3.163(5) 160(6)
N3 H3NA Cl1 0.96(8) 2.10(8) 3.037(4) 164(7)
N1 H1NB Cl2 0.93(7) 2.19(7) 3.094(4) 165(6)
N4 H4N Cl1 0.836(15) 2.664(18) 3.494(5) 172(7)
N2 H2N Cl2 0.85(12) 2.46(12) 3.286(5) 165(10)
